data_2103095
loop_
_publ_author_name
'Ko\<z\'i\<sek, Jozef'
'Hansen, Niels, K.'
'Fuess, Hartmut'

_publ_section_title
;
 Nucleophilic addition reaction in coordinated non-linear pseudohalides :
 Experimental Charge Density Analysis in trans-bis(cyanamidonitrato-N:O)
 bis(imidazole-N^3^) copper(II) complex.
;
_journal_date_accepted 2002-02-05
_journal_date_recd_electronic 2001-10-02
_journal_issue 3
_journal_name_full 'Acta Crystallographica, Section B'
_journal_page_first 463
_journal_page_last 470
_journal_paper_category FA
_journal_paper_doi 10.1107/S0108768102002410
_journal_volume 58
_journal_year 2002
_chemical_formula_sum 'C8 H8 Cu N10 O4'
_chemical_formula_weight 371.7618
_chemical_name_common 'trans-bis(cyanamidonitrato-N:O)bis(imidazole-N3) copper(II)'
_space_group_IT_number 14
_symmetry_cell_setting monoclinic
_symmetry_space_group_name_Hall '-P 2ybc'
_symmetry_space_group_name_H-M 'P 1 21/c 1'
_atom_type_scat_source 'International Tables Vol. IV Tables 2.2B and 2.3.1'
_audit_creation_method 'manual editing'
_cell_angle_alpha 90.000
_cell_angle_beta 97.821(11)
_cell_angle_gamma 90.000
_cell_formula_units_Z 2
_cell_length_a 7.1248(7)
_cell_length_b 13.600(3)
_cell_length_c 6.7973(9)
_cell_measurement_reflns_used 56
_cell_measurement_temperature 120.0(2)
_cell_measurement_theta_max 28.15
_cell_measurement_theta_min 25.50
_cell_volume 652.49(16)
_computing_cell_refinement 'Stoe & Cie, (1991)'
_computing_data_collection 'Stoe & Cie, (1991)'
_computing_data_reduction 'Stoe & Cie, (1991)'
_computing_molecular_graphics 'Brandenburg, (1998) & Koritsanszky et al, (1995)'
_computing_publication_material 'Koritsanszky et al, (1995)'
_computing_structure_refinement 'Koritsanszky et al, (1995)'
_computing_structure_solution 'Koritsanszky et al, (1995)'
_diffrn_measurement_device 'STOE STADI4 diffractometer'
_diffrn_measurement_method '\w scans '
_diffrn_radiation_monochromator graphite
_diffrn_radiation_source 'fine-focus sealed tube'
_diffrn_radiation_type MoK\a
_diffrn_radiation_wavelength 0.71069
_diffrn_reflns_av_R_equivalents 0.016
_diffrn_reflns_limit_h_max 14
_diffrn_reflns_limit_h_min -14
_diffrn_reflns_limit_k_max 24
_diffrn_reflns_limit_k_min -26
_diffrn_reflns_limit_l_max 13
_diffrn_reflns_limit_l_min -9
_diffrn_reflns_number 14953
_diffrn_reflns_theta_max 45.0
_diffrn_standards_decay_% 0
_diffrn_standards_interval_time 120
_diffrn_standards_number 3
_exptl_absorpt_coefficient_mu 1.638
_exptl_absorpt_correction_T_max 0.7059
_exptl_absorpt_correction_T_min 0.5518
_exptl_absorpt_correction_type numerical
_exptl_absorpt_process_details '(Stoe & Cie, 1997)'
_exptl_crystal_colour green-blue
_exptl_crystal_density_diffrn 1.892
_exptl_crystal_density_meas ?
_exptl_crystal_description block
_exptl_crystal_F_000 374
_exptl_crystal_size_max 0.41
_exptl_crystal_size_mid 0.40
_exptl_crystal_size_min 0.23
_refine_diff_density_max 0.16
_refine_diff_density_min -0.18
_refine_ls_extinction_coef 0.08353
_refine_ls_extinction_method 'B-C type 2 Gaussian isotropic'
_refine_ls_goodness_of_fit_ref 1.42
_refine_ls_hydrogen_treatment constr
_refine_ls_number_parameters 247
_refine_ls_number_reflns 10694
_refine_ls_R_factor_gt 0.0156
_refine_ls_shift/su_max 0.019
_refine_ls_structure_factor_coef Fsqd
_refine_ls_weighting_details 'calc w=1/[\s^2^(Fo^2^)]'
_refine_ls_weighting_scheme calc
_refine_ls_wR_factor_ref 0.0166
_reflns_number_gt 10694
_reflns_number_total 5382
_reflns_threshold_expression >2sigma(I)
_cod_data_source_file an0592.cif
_cod_depositor_comments
;
The following automatic conversions were performed:
'_refine_ls_weighting_scheme' value 'calc ' changed to 'calc' according to
'/home/saulius/struct/CIF-dictionaries/cif_core.dic' dictionary named
'cif_core.dic' version 2.4.1 from 2010-06-29.

Automatic conversion script
Id: cif_fix_enum 1527 2010-12-29 10:47:43Z saulius 

The following automatic conversions were performed:

'_exptl_crystal_density_meas' value 'none' was changed to '?' - the
value is perceived as not measured.

Automatic conversion script
Id: cif_fix_values 3008 2015-01-20 13:52:24Z robertas 
;
_cod_database_code 2103095

loop_
_symmetry_equiv_pos_site_id
_symmetry_equiv_pos_as_xyz
1 +X,+Y,+Z
2 -X,1/2+Y,1/2-Z
3 -X,-Y,-Z
4 +X,1/2-Y,1/2+Z

loop_
_atom_site_aniso_label
_atom_site_aniso_U_11
_atom_site_aniso_U_22
_atom_site_aniso_U_33
_atom_site_aniso_U_12
_atom_site_aniso_U_13
_atom_site_aniso_U_23
CU(1) 0.01002(3) 0.00745(4) 0.00898(3) -.00065(3) 0.00431(3) -.00057(3)
O(11) 0.01630(10) 0.01810(10) 0.0132(2) 0.00630(10) 0.00110(10) 0.00110(10)
O(12) 0.0223(2) 0.0369(2) 0.0128(2) 0.0121(2) 0.00710(10) -0.00180(10)
N(2) 0.01150(10) 0.00830(10) 0.01210(10) -0.00140(10) 0.00430(10) -0.00040(10)
N(5) 0.0157(2) 0.0132(2) 0.0155(2) -0.00620(10) 0.00380(10) -0.00120(10)
N(7) 0.01340(10) 0.01280(10) 0.01260(10) 0.00070(10) 0.00640(10) -0.00140(10)
N(9) 0.01350(10) 0.01810(10) 0.01080(10) 0.00640(10) 0.00380(10) 0.00030(10)
N(10) 0.01140(10) 0.01550(10) 0.00990(10) 0.00290(10) 0.00340(10) 0.00000(10)
C(3) 0.01360(10) 0.00940(10) 0.0148(2) 0.00000(10) 0.00360(10) 0.00090(10)
C(4) 0.0184(2) 0.00930(10) 0.0152(2) -0.00220(10) 0.00230(10) 0.00050(10)
C(6) 0.01200(10) 0.0126(2) 0.0161(2) -0.00280(10) 0.00500(10) -0.00190(10)
C(8) 0.01120(10) 0.01190(10) 0.01050(10) 0.00090(10) 0.00410(10) -0.00070(10)

loop_
_atom_site_label
_atom_site_fract_x
_atom_site_fract_y
_atom_site_fract_z
_atom_site_U_iso_or_equiv
_atom_site_occupancy
CU(1) 0.50000 0.50000 0.00000 0.009 0.5000
O(11) 0.31779(6) 0.52337(3) 0.65234(8) 0.016 1.0000
O(12) 0.09841(7) 0.61726(4) 0.74348(9) 0.024 1.0000
N(2) 0.40935(6) 0.36349(3) 0.00133(4) 0.011 1.0000
N(5) 0.22114(7) 0.23782(4) 0.02532(4) 0.015 1.0000
N(7) 0.29967(6) 0.54052(3) 0.16918(7) 0.013 1.0000
N(9) 0.11689(5) 0.60673(3) 0.42461(7) 0.014 1.0000
N(10) 0.18172(5) 0.58058(3) 0.61467(6) 0.012 1.0000
C(3) 0.51005(6) 0.27798(3) -0.01756(5) 0.013 1.0000
C(4) 0.39368(7) 0.19927(3) -0.00279(5) 0.014 1.0000
C(6) 0.23547(6) 0.33623(3) 0.02686(5) 0.014 1.0000
C(8) 0.21996(5) 0.56851(3) 0.29626(6) 0.011 1.0000
H(3) 0.65739(6) 0.27985(3) -0.03922(5) 0.037(2) 1.0000
H(4) 0.41587(7) 0.12095(3) -0.01238(5) 0.038(2) 1.0000
H(5) 0.10018(7) 0.20246(4) 0.04406(4) 0.029(3) 1.0000
H(6) 0.11944(6) 0.38507(3) 0.04465(5) 0.036(2) 1.0000

loop_
_geom_angle_atom_site_label_1
_geom_angle_atom_site_label_2
_geom_angle_atom_site_label_3
_geom_angle_site_symmetry_1
_geom_angle_site_symmetry_2
_geom_angle_site_symmetry_3
_geom_angle
_geom_angle_publ_flag
O(11) CU(1) O(11) 1_554 1_555 3_666 180.0 yes
O(11) CU(1) N(2) 1_554 1_555 1_555 89.80(10) yes
O(11) CU(1) N(7) 1_554 1_555 1_555 100.50(10) yes
N(2) CU(1) N(7) 1_555 1_555 1_555 89.80(10) yes
CU(1) O(11) N(10) 1_556 1_555 1_555 123.50(10) yes
CU(1) N(2) C(3) 1_555 1_555 1_555 128.30(10) yes
CU(1) N(2) C(6) 1_555 1_555 1_555 125.30(10) yes
C(3) N(2) C(6) 1_555 1_555 1_555 106.40(10) yes
C(4) N(5) C(6) 1_555 1_555 1_555 108.30(10) yes
C(4) N(5) H(5) 1_555 1_555 1_555 129.10(10) yes
C(6) N(5) H(5) 1_555 1_555 1_555 122.60(10) yes
CU(1) N(7) C(8) 1_555 1_555 1_555 164.80(10) yes
N(10) N(9) C(8) 1_555 1_555 1_555 112.20(10) yes
O(11) N(10) N(9) 1_555 1_555 1_555 121.00(10) yes
O(12) N(10) N(9) 1_555 1_555 1_555 115.90(10) yes
N(2) C(3) C(4) 1_555 1_555 1_555 108.90(10) yes
N(2) C(3) H(3) 1_555 1_555 1_555 121.30(10) yes
C(4) C(3) H(3) 1_555 1_555 1_555 129.70(10) yes
N(5) C(4) C(3) 1_555 1_555 1_555 105.90(10) yes
N(5) C(4) H(4) 1_555 1_555 1_555 121.70(10) yes
C(3) C(4) H(5) 1_555 1_555 1_555 127.20(10) yes
N(2) C(6) N(5) 1_555 1_555 1_555 110.40(10) yes
N(2) C(6) H(6) 1_555 1_555 1_555 125.80(10) yes
N(5) C(6) H(6) 1_555 1_555 1_555 123.80(10) yes
N(7) C(8) N(9) 1_555 1_555 1_555 173.20(10) yes

loop_
_geom_bond_atom_site_label_1
_geom_bond_atom_site_label_2
_geom_bond_site_symmetry_1
_geom_bond_site_symmetry_2
_geom_bond_distance
_geom_bond_publ_flag
CU(1) O(11) 1_555 1_554 2.5566(5) yes
CU(1) O(11) 1_555 3_666 2.5566(5) yes
CU(1) N(2) 1_555 1_555 1.9660(4) yes
CU(1) N(2) 1_555 3_665 1.9660(4) yes
CU(1) N(7) 1_555 1_555 2.0273(4) yes
CU(1) N(7) 1_555 3_665 2.0273(5) yes
O(11) N(10) 1_555 1_555 1.2422(6) yes
O(12) N(10) 1_555 1_555 1.2285(7) yes
N(2) C(3) 1_555 1_555 1.3816(5) yes
N(2) C(6) 1_555 1_555 1.3270(5) yes
N(5) C(4) 1_555 1_555 1.3735(7) yes
N(5) C(6) 1_555 1_555 1.3421(6) yes
N(5) H(5) 1_555 1_555 1.010 yes
N(7) C(8) 1_555 1_555 1.1607(6) yes
N(9) N(10) 1_555 1_555 1.3588(6) yes
N(9) C(8) 1_555 1_555 1.3210(6) yes
C(3) C(4) 1_555 1_555 1.3660(6) yes
C(3) H(3) 1_555 1_555 1.080 yes
C(4) H(4) 1_555 1_555 1.080 yes
C(6) H(6) 1_555 1_555 1.080 yes
